data_7028498
loop_
_publ_author_name
'Feldscher, Bastian'
'Theil, Hubert'
'Stammler, Anja'
'B\"ogge, Hartmut'
'Glaser, Thorsten'

_publ_section_title
;
 A streamlined synthesis of extended thiophloroglucinol ligands and their
 trinuclear Ni(II)3 complexes.
;
_journal_issue 10
_journal_name_full 'Dalton transactions (Cambridge, England : 2003)'
_journal_page_first 4102
_journal_page_last 4114
_journal_paper_doi 10.1039/c3dt53457j
_journal_volume 43
_journal_year 2014
_chemical_formula_moiety 'C48 H54 N6 Ni3 O3 S3 , 2(C7 H8)'
_chemical_formula_sum 'C62 H70 N6 Ni3 O3 S3'
_chemical_formula_weight 1219.55
_chemical_name_systematic
; 
 ? 
;
_space_group_IT_number 148
_symmetry_cell_setting trigonal
_symmetry_space_group_name_Hall '-R 3'
_symmetry_space_group_name_H-M 'R -3 :H'
_atom_sites_solution_hydrogens geom
_atom_sites_solution_primary direct
_atom_sites_solution_secondary difmap
_audit_creation_method SHELXL-97
_cell_angle_alpha 90.00
_cell_angle_beta 90.00
_cell_angle_gamma 120.00
_cell_formula_units_Z 6
_cell_length_a 21.4863(17)
_cell_length_b 21.4863(17)
_cell_length_c 27.386(3)
_cell_measurement_reflns_used 6728
_cell_measurement_temperature 100(2)
_cell_measurement_theta_max 24.98
_cell_measurement_theta_min 2.31
_cell_volume 10949.2(17)
_computing_cell_refinement 'APEX2  (Bruker AXS, 2009)'
_computing_data_collection 'APEX2  (Bruker AXS, 2009)'
_computing_data_reduction 'SAINT (Bruker AXS, 2009)'
_computing_molecular_graphics 'DIAMOND 2.1 (Crystal Impact, 2001)'
_computing_publication_material 'SHELXL-97 (Sheldrick, 2008)'
_computing_structure_refinement 'SHELXL-97 (Sheldrick, 2008)'
_computing_structure_solution 'SHELXS-97 (Sheldrick, 2008)'
_diffrn_ambient_temperature 100(2)
_diffrn_measured_fraction_theta_full 0.996
_diffrn_measured_fraction_theta_max 0.996
_diffrn_measurement_device 'Bruker KAPPA APEX II'
_diffrn_measurement_device_type 'four circle diffractometer'
_diffrn_measurement_method 'omega and phi scans'
_diffrn_radiation_monochromator 'graphite monochromator'
_diffrn_radiation_source 'fine focus sealed tube'
_diffrn_radiation_type MoK\a
_diffrn_radiation_wavelength 0.71073
_diffrn_reflns_av_R_equivalents 0.0716
_diffrn_reflns_av_unetI/netI 0.0576
_diffrn_reflns_limit_h_max 25
_diffrn_reflns_limit_h_min -25
_diffrn_reflns_limit_k_max 24
_diffrn_reflns_limit_k_min -25
_diffrn_reflns_limit_l_max 32
_diffrn_reflns_limit_l_min -32
_diffrn_reflns_number 38677
_diffrn_reflns_theta_full 24.98
_diffrn_reflns_theta_max 24.98
_diffrn_reflns_theta_min 2.31
_diffrn_standards_decay_% 0
_diffrn_standards_interval_count 0
_diffrn_standards_interval_time 0
_diffrn_standards_number 0
_exptl_absorpt_coefficient_mu 0.887
_exptl_absorpt_correction_T_max 0.8858
_exptl_absorpt_correction_T_min 0.8193
_exptl_absorpt_correction_type multi-scan
_exptl_absorpt_process_details 'SADABS 2008/1 (Bruker AXS, 2008)'
_exptl_crystal_colour brown
_exptl_crystal_density_diffrn 1.026
_exptl_crystal_density_method 'not measured'
_exptl_crystal_description cube
_exptl_crystal_F_000 3540
_exptl_crystal_size_max 0.23
_exptl_crystal_size_mid 0.17
_exptl_crystal_size_min 0.14
_platon_squeeze_details
;
 
 Originally one toluene molecule was found disordered in the region of 
 each void, but it could not properly be refined  and was therefore
 removed from the coordinate set. The resulting void was then
 treated with "SQUEEZE". The found electron count can be attributed to ca 
 two toluene molecules. These were included in the given sum formula and thus
 contribute to derived quantities like mu rho etc.

;
_refine_diff_density_max 1.133
_refine_diff_density_min -0.386
_refine_diff_density_rms 0.093
_refine_ls_extinction_method none
_refine_ls_goodness_of_fit_ref 1.046
_refine_ls_hydrogen_treatment constr
_refine_ls_matrix_type full
_refine_ls_number_parameters 196
_refine_ls_number_reflns 4282
_refine_ls_number_restraints 28
_refine_ls_restrained_S_all 1.077
_refine_ls_R_factor_all 0.1097
_refine_ls_R_factor_gt 0.0690
_refine_ls_shift/su_max 0.000
_refine_ls_shift/su_mean 0.000
_refine_ls_structure_factor_coef Fsqd
_refine_ls_weighting_details 'calc w=1/[\s^2^(Fo^2^)+(0.1267P)^2^+0.0000P] where P=(Fo^2^+2Fc^2^)/3'
_refine_ls_weighting_scheme calc
_refine_ls_wR_factor_gt 0.1849
_refine_ls_wR_factor_ref 0.2093
_reflns_number_gt 2516
_reflns_number_total 4282
_reflns_threshold_expression >2sigma(I)
_cod_data_source_file c3dt53457j.txt
_cod_data_source_block g1905
_cod_original_cell_volume 10949.2(16)
_cod_original_sg_symbol_H-M R-3
_cod_database_code 7028498

loop_
_symmetry_equiv_pos_as_xyz
'x, y, z'
'-y, x-y, z'
'-x+y, -x, z'
'x+2/3, y+1/3, z+1/3'
'-y+2/3, x-y+1/3, z+1/3'
'-x+y+2/3, -x+1/3, z+1/3'
'x+1/3, y+2/3, z+2/3'
'-y+1/3, x-y+2/3, z+2/3'
'-x+y+1/3, -x+2/3, z+2/3'
'-x, -y, -z'
'y, -x+y, -z'
'x-y, x, -z'
'-x+2/3, -y+1/3, -z+1/3'
'y+2/3, -x+y+1/3, -z+1/3'
'x-y+2/3, x+1/3, -z+1/3'
'-x+1/3, -y+2/3, -z+2/3'
'y+1/3, -x+y+2/3, -z+2/3'
'x-y+1/3, x+2/3, -z+2/3'

loop_
_atom_site_label
_atom_site_type_symbol
_atom_site_fract_x
_atom_site_fract_y
_atom_site_fract_z
_atom_site_U_iso_or_equiv
_atom_site_adp_type
_atom_site_occupancy
_atom_site_symmetry_multiplicity
_atom_site_calc_flag
_atom_site_refinement_flags
_atom_site_disorder_assembly
_atom_site_disorder_group
Ni1 Ni 0.23895(3) 0.13948(3) 0.08279(3) 0.0514(3) Uani 1 1 d . . .
S11 S 0.15912(6) 0.03099(7) 0.06576(6) 0.0571(4) Uani 1 1 d . . .
O12 O 0.29705(18) 0.10037(19) 0.08503(14) 0.0636(10) Uani 1 1 d . . .
N11 N 0.1811(2) 0.1782(2) 0.07240(19) 0.0621(13) Uani 1 1 d . A .
N12 N 0.3095(2) 0.2304(2) 0.10565(16) 0.0519(11) Uani 1 1 d . . .
C1 C 0.0716(2) 0.0157(2) 0.06382(19) 0.0493(13) Uani 1 1 d . . .
C2 C 0.0146(2) -0.0577(2) 0.06381(19) 0.0499(13) Uani 1 1 d . . .
C11 C 0.1125(3) 0.1469(2) 0.0626(2) 0.0600(15) Uani 1 1 d . . .
H11 H 0.0960 0.1788 0.0532 0.072 Uiso 1 1 calc R . .
C13 C 0.2241(3) 0.2583(3) 0.0697(3) 0.086(2) Uani 1 1 d D . .
C14 C 0.2793(3) 0.2783(3) 0.1096(3) 0.078(2) Uani 1 1 d . A .
H14A H 0.3178 0.3290 0.1059 0.093 Uiso 1 1 calc R . .
H14B H 0.2565 0.2726 0.1420 0.093 Uiso 1 1 calc R . .
C15 C 0.1796(6) 0.2919(6) 0.0908(5) 0.0780(19) Uani 0.50 1 d PDU A 1
H15A H 0.1582 0.2691 0.1221 0.117 Uiso 0.50 1 calc PR A 1
H15B H 0.1415 0.2840 0.0677 0.117 Uiso 0.50 1 calc PR A 1
H15C H 0.2114 0.3436 0.0957 0.117 Uiso 0.50 1 calc PR A 1
C16 C 0.2543(7) 0.2889(7) 0.0212(4) 0.0780(19) Uani 0.50 1 d PDU A 1
H16A H 0.2764 0.2628 0.0069 0.117 Uiso 0.50 1 calc PR A 1
H16B H 0.2907 0.3398 0.0248 0.117 Uiso 0.50 1 calc PR A 1
H16C H 0.2158 0.2845 -0.0003 0.117 Uiso 0.50 1 calc PR A 1
C15B C 0.1853(6) 0.2982(6) 0.0617(5) 0.0780(19) Uani 0.50 1 d PDU A 2
H15D H 0.2192 0.3471 0.0507 0.117 Uiso 0.50 1 calc PR A 2
H15E H 0.1629 0.3004 0.0924 0.117 Uiso 0.50 1 calc PR A 2
H15F H 0.1480 0.2736 0.0369 0.117 Uiso 0.50 1 calc PR A 2
C16B C 0.2675(7) 0.2706(7) 0.0218(4) 0.0780(19) Uani 0.50 1 d PDU A 2
H16D H 0.2346 0.2546 -0.0062 0.117 Uiso 0.50 1 calc PR A 2
H16E H 0.2927 0.2432 0.0230 0.117 Uiso 0.50 1 calc PR A 2
H16F H 0.3026 0.3219 0.0183 0.117 Uiso 0.50 1 calc PR A 2
C17 C 0.3735(3) 0.2496(3) 0.12337(19) 0.0518(13) Uani 1 1 d . . .
C18 C 0.4168(3) 0.3223(3) 0.1479(2) 0.0639(15) Uani 1 1 d . . .
H18A H 0.3848 0.3405 0.1571 0.096 Uiso 1 1 calc R . .
H18B H 0.4535 0.3560 0.1252 0.096 Uiso 1 1 calc R . .
H18C H 0.4402 0.3173 0.1771 0.096 Uiso 1 1 calc R . .
C101 C 0.3654(3) 0.1329(3) 0.0971(2) 0.0554(14) Uani 1 1 d . . .
C102 C 0.4040(3) 0.2026(3) 0.1174(2) 0.0532(13) Uani 1 1 d . . .
C103 C 0.4760(3) 0.2279(3) 0.1316(2) 0.0555(14) Uani 1 1 d . . .
H10 H 0.5021 0.2744 0.1457 0.067 Uiso 1 1 calc R . .
C104 C 0.5106(3) 0.1889(3) 0.1259(2) 0.0656(16) Uani 1 1 d . . .
C105 C 0.4723(3) 0.1217(3) 0.1039(3) 0.0764(18) Uani 1 1 d . . .
H10A H 0.4951 0.0942 0.0983 0.092 Uiso 1 1 calc R . .
C106 C 0.4015(3) 0.0943(3) 0.0900(2) 0.0717(17) Uani 1 1 d . . .
H10B H 0.3766 0.0482 0.0753 0.086 Uiso 1 1 calc R . .
C120 C 0.5880(3) 0.2185(3) 0.1407(3) 0.082(2) Uani 1 1 d . . .
H12A H 0.6023 0.2590 0.1631 0.123 Uiso 1 1 calc R . .
H12B H 0.6186 0.2348 0.1116 0.123 Uiso 1 1 calc R . .
H12C H 0.5933 0.1808 0.1571 0.123 Uiso 1 1 calc R . .

loop_
_atom_site_aniso_label
_atom_site_aniso_U_11
_atom_site_aniso_U_22
_atom_site_aniso_U_33
_atom_site_aniso_U_23
_atom_site_aniso_U_13
_atom_site_aniso_U_12
Ni1 0.0363(4) 0.0447(4) 0.0707(6) 0.0030(3) -0.0060(3) 0.0184(3)
S11 0.0362(7) 0.0466(7) 0.0904(11) -0.0019(7) -0.0061(6) 0.0219(6)
O12 0.049(2) 0.062(2) 0.085(3) -0.020(2) -0.0178(19) 0.0323(19)
N11 0.051(3) 0.041(2) 0.096(4) 0.008(2) -0.013(2) 0.023(2)
N12 0.045(2) 0.047(2) 0.065(3) 0.003(2) -0.002(2) 0.025(2)
C1 0.038(3) 0.043(3) 0.069(4) 0.004(2) -0.001(2) 0.021(2)
C2 0.041(3) 0.038(3) 0.068(4) 0.004(2) 0.005(2) 0.017(2)
C11 0.042(3) 0.035(3) 0.102(5) -0.001(3) -0.016(3) 0.017(2)
C13 0.046(3) 0.054(3) 0.147(7) 0.010(4) -0.029(4) 0.017(3)
C14 0.047(3) 0.040(3) 0.140(6) 0.007(3) -0.013(3) 0.017(3)
C15 0.074(3) 0.041(3) 0.107(4) 0.028(3) -0.042(3) 0.020(2)
C16 0.074(3) 0.041(3) 0.107(4) 0.028(3) -0.042(3) 0.020(2)
C15B 0.074(3) 0.041(3) 0.107(4) 0.028(3) -0.042(3) 0.020(2)
C16B 0.074(3) 0.041(3) 0.107(4) 0.028(3) -0.042(3) 0.020(2)
C17 0.042(3) 0.049(3) 0.057(3) 0.007(2) -0.004(2) 0.018(2)
C18 0.047(3) 0.052(3) 0.089(5) -0.003(3) -0.010(3) 0.022(3)
C101 0.039(3) 0.049(3) 0.073(4) -0.007(3) -0.008(3) 0.018(2)
C102 0.041(3) 0.048(3) 0.068(4) 0.006(3) -0.008(3) 0.020(2)
C103 0.045(3) 0.046(3) 0.066(4) 0.006(3) -0.010(3) 0.016(2)
C104 0.048(3) 0.053(3) 0.094(5) 0.001(3) -0.008(3) 0.024(3)
C105 0.060(4) 0.068(4) 0.115(6) -0.017(4) -0.014(4) 0.043(3)
C106 0.044(3) 0.069(4) 0.101(5) -0.029(3) -0.020(3) 0.027(3)
C120 0.051(3) 0.067(4) 0.124(6) -0.006(4) -0.019(3) 0.027(3)

loop_
_atom_type_symbol
_atom_type_description
_atom_type_scat_dispersion_real
_atom_type_scat_dispersion_imag
_atom_type_scat_source
C C 0.0033 0.0016 'International Tables Vol C Tables 4.2.6.8 and 6.1.1.4'
H H 0.0000 0.0000 'International Tables Vol C Tables 4.2.6.8 and 6.1.1.4'
N N 0.0061 0.0033 'International Tables Vol C Tables 4.2.6.8 and 6.1.1.4'
O O 0.0106 0.0060 'International Tables Vol C Tables 4.2.6.8 and 6.1.1.4'
S S 0.1246 0.1234 'International Tables Vol C Tables 4.2.6.8 and 6.1.1.4'
Ni Ni 0.3393 1.1124 'International Tables Vol C Tables 4.2.6.8 and 6.1.1.4'

loop_
_geom_angle_atom_site_label_1
_geom_angle_atom_site_label_2
_geom_angle_atom_site_label_3
_geom_angle
_geom_angle_site_symmetry_1
_geom_angle_site_symmetry_3
O12 Ni1 N11 173.0(2) . .
O12 Ni1 N12 94.89(17) . .
N11 Ni1 N12 87.58(18) . .
O12 Ni1 S11 82.29(12) . .
N11 Ni1 S11 96.00(13) . .
N12 Ni1 S11 172.75(14) . .
C1 S11 Ni1 114.41(17) . .
C101 O12 Ni1 127.2(3) . .
C11 N11 C13 118.2(4) . .
C11 N11 Ni1 130.2(3) . .
C13 N11 Ni1 111.2(3) . .
C17 N12 C14 120.8(4) . .
C17 N12 Ni1 128.4(3) . .
C14 N12 Ni1 110.0(3) . .
C2 C1 C2 121.5(5) 2 .
C2 C1 S11 121.4(4) 2 .
C2 C1 S11 117.2(3) . .
C1 C2 C1 118.5(5) 3 .
C1 C2 C11 124.1(4) 3 3
C1 C2 C11 117.4(4) . 3
N11 C11 C2 130.8(4) . 2
N11 C11 H11 114.6 . .
C2 C11 H11 114.6 2 .
C16 C13 C15B 81.9(8) . .
C16 C13 N11 116.0(7) . .
C15B C13 N11 118.1(6) . .
C16 C13 C14 114.6(7) . .
C15B C13 C14 122.0(7) . .
N11 C13 C14 103.8(4) . .
C16 C13 C16B 22.2(5) . .
C15B C13 C16B 103.9(8) . .
N11 C13 C16B 102.3(6) . .
C14 C13 C16B 104.2(7) . .
C16 C13 C15 111.0(7) . .
C15B C13 C15 30.5(6) . .
N11 C13 C15 110.1(6) . .
C14 C13 C15 100.0(7) . .
C16B C13 C15 133.1(7) . .
N12 C14 C13 107.8(5) . .
N12 C14 H14A 110.1 . .
C13 C14 H14A 110.1 . .
N12 C14 H14B 110.1 . .
C13 C14 H14B 110.1 . .
H14A C14 H14B 108.5 . .
C13 C15 H15A 109.5 . .
C13 C15 H15B 109.5 . .
C13 C15 H15C 109.5 . .
C13 C16 H16A 109.5 . .
C13 C16 H16B 109.5 . .
C13 C16 H16C 109.5 . .
C13 C15B H15D 109.5 . .
C13 C15B H15E 109.5 . .
H15D C15B H15E 109.5 . .
C13 C15B H15F 109.5 . .
H15D C15B H15F 109.5 . .
H15E C15B H15F 109.5 . .
C13 C16B H16D 109.5 . .
C13 C16B H16E 109.5 . .
H16D C16B H16E 109.5 . .
C13 C16B H16F 109.5 . .
H16D C16B H16F 109.5 . .
H16E C16B H16F 109.5 . .
N12 C17 C102 120.1(5) . .
N12 C17 C18 119.5(4) . .
C102 C17 C18 120.3(4) . .
C17 C18 H18A 109.5 . .
C17 C18 H18B 109.5 . .
H18A C18 H18B 109.5 . .
C17 C18 H18C 109.5 . .
H18A C18 H18C 109.5 . .
H18B C18 H18C 109.5 . .
O12 C101 C106 116.9(4) . .
O12 C101 C102 124.7(5) . .
C106 C101 C102 118.4(4) . .
C101 C102 C103 117.6(5) . .
C101 C102 C17 123.3(4) . .
C103 C102 C17 119.1(5) . .
C104 C103 C102 123.7(5) . .
C104 C103 H10 118.2 . .
C102 C103 H10 118.2 . .
C103 C104 C105 117.4(5) . .
C103 C104 C120 121.9(5) . .
C105 C104 C120 120.6(5) . .
C106 C105 C104 121.0(5) . .
C106 C105 H10A 119.5 . .
C104 C105 H10A 119.5 . .
C105 C106 C101 121.8(5) . .
C105 C106 H10B 119.1 . .
C101 C106 H10B 119.1 . .
C104 C120 H12A 109.5 . .
C104 C120 H12B 109.5 . .
H12A C120 H12B 109.5 . .
C104 C120 H12C 109.5 . .
H12A C120 H12C 109.5 . .
H12B C120 H12C 109.5 . .

loop_
_geom_bond_atom_site_label_1
_geom_bond_atom_site_label_2
_geom_bond_distance
_geom_bond_site_symmetry_2
Ni1 O12 1.821(3) .
Ni1 N11 1.831(4) .
Ni1 N12 1.883(4) .
Ni1 S11 2.1436(14) .
S11 C1 1.740(5) .
O12 C101 1.314(6) .
N11 C11 1.306(6) .
N11 C13 1.492(7) .
N12 C17 1.315(6) .
N12 C14 1.471(6) .
C1 C2 1.389(6) 2
C1 C2 1.434(6) .
C2 C1 1.389(6) 3
C2 C11 1.440(6) 3
C11 C2 1.440(6) 2
C11 H11 0.9500 .
C13 C16 1.481(9) .
C13 C15B 1.482(8) .
C13 C14 1.509(8) .
C13 C16B 1.553(9) .
C13 C15 1.569(9) .
C14 H14A 0.9900 .
C14 H14B 0.9900 .
C15 H15A 0.9800 .
C15 H15B 0.9800 .
C15 H15C 0.9800 .
C16 H16A 0.9800 .
C16 H16B 0.9800 .
C16 H16C 0.9800 .
C15B H15D 0.9800 .
C15B H15E 0.9800 .
C15B H15F 0.9800 .
C16B H16D 0.9800 .
C16B H16E 0.9800 .
C16B H16F 0.9800 .
C17 C102 1.461(7) .
C17 C18 1.518(7) .
C18 H18A 0.9800 .
C18 H18B 0.9800 .
C18 H18C 0.9800 .
C101 C106 1.402(7) .
C101 C102 1.413(7) .
C102 C103 1.415(7) .
C103 C104 1.379(7) .
C103 H10 0.9500 .
C104 C105 1.392(8) .
C104 C120 1.509(7) .
C105 C106 1.382(7) .
C105 H10A 0.9500 .
C106 H10B 0.9500 .
C120 H12A 0.9800 .
C120 H12B 0.9800 .
C120 H12C 0.9800 .

loop_
_platon_squeeze_void_nr
_platon_squeeze_void_average_x
_platon_squeeze_void_average_y
_platon_squeeze_void_average_z
_platon_squeeze_void_volume
_platon_squeeze_void_count_electrons
_platon_squeeze_void_content
1 -0.006 0.460 -0.002 5010 674 ' '
